data_2000168
loop_
_publ_author_name
'Hua, D. H.'
'Saha, S.'
'Robinson, P. D.'

_publ_section_title
;Structure of
 methyl-8,9-methylenedioxy-2-oxo-1,2,3,4,4a\a,5,6,10b\b-octahydrophenanthridine-5-carboxylate
;
_journal_issue 12
_journal_name_full 'Acta Crystallographica Section C'
_journal_page_first 2737
_journal_page_last 2739
_journal_paper_doi 10.1107/S0108270191008259
_journal_volume 47
_journal_year 1991
_chemical_formula_moiety 'C16 H17 N1 O5,0.38(H2 O1)'
_chemical_formula_sum 'C16 H17.76 N O5.38'
_chemical_formula_weight 310.16
_symmetry_cell_setting monoclinic
_symmetry_space_group_name_Hall '-C 2yc'
_symmetry_space_group_name_H-M 'C 1 2/c 1'
_cell_angle_alpha 90
_cell_angle_beta 96.61(7)
_cell_angle_gamma 90
_cell_formula_units_Z 8
_cell_length_a 16.230(10)
_cell_length_b 5.880(10)
_cell_length_c 29.88(2)
_cell_volume 2833(5)
_diffrn_radiation_type Mo
_diffrn_radiation_wavelength 0.71069
_exptl_absorpt_coefficient_mu 0.103
_exptl_crystal_density_diffrn 1.454
_exptl_crystal_F_000 1310
_cod_data_source_file cr0361.cif
_cod_data_source_block cr0361a
_cod_depositor_comments
;
 Marking atoms 'O(W)' and 'H(W)' as having the occupancy of '0.76' after
 consulting the original publication.

 Antanas Vaitkus,
 2017-09-11
;
_cod_original_cell_volume 2834(7)
_cod_original_formula_sum 'C16 H17.76 N1 O5.38'
_cod_database_code 2000168

loop_
_atom_site_label
_atom_site_fract_x
_atom_site_fract_y
_atom_site_fract_z
_atom_site_occupancy
O1 .3961(2) 1.2293(7) .45950(10) 1
O2 .6642(2) .1908(7) .47320(10) 1
O3 .6913(2) .0376(7) .40510(10) 1
O4 .3719(2) .3654(7) .26520(10) 1
O5 .2821(2) .4880(7) .31220(10) 1
C1 .4495(3) .8690(10) .4403(2) 1
C2 .3899(3) 1.0660(10) .4349(2) 1
C3 .3201(3) 1.0460(10) .3974(2) 1
C4 .3433(4) .9350(10) .3545(2) 1
C4a .3929(3) .7170(10) .3650(2) 1
N5 .4133(3) .6042(7) .32370(10) 1
C6 .5015(3) .5850(10) .3174(2) 1
C6a .5480(3) .4830(10) .3590(2) 1
C7 .6013(3) .2980(10) .3571(2) 1
C8 .6362(3) .2140(10) .3977(2) 1
C9 .6197(3) .3070(10) .4381(2) 1
C10 .5681(3) .4870(10) .4406(2) 1
C10a .5317(3) .5780(10) .3996(2) 1
C10b .4728(3) .7770(10) .3956(2) 1
C11 .7042(4) .0090(10) .4525(2) 1
C12 .3578(3) .4770(10) .2977(2) 1
C13 .2168(3) .3590(10) .2876(2) 1
H4a' .360(2) .614(8) .3810(10) 1
H10b .503(3) .901(8) .381(2) 1
O(W) .5 .043(2) .25 0.76
H(W) .456(4) .130(10) .256(3) 0.76
H1a .4987 .9184 .4580 1
H1b .4247 .7502 .4555 1
H3a .2771 .9591 .4080 1
H3b .3002 1.1952 .3900 1
H4a .2940 .8990 .3354 1
H4b .3757 1.0381 .3394 1
H6a .5073 .4904 .2922 1
H6b .5232 .7315 .3124 1
H7 .6128 .2342 .3293 1
H10 .5572 .5487 .4687 1
H11a .6813 -.1320 .4604 1
H11b .7619 .0112 .4624 1
H13a .1673 .4471 .2843 1
H13b .2078 .2236 .3036 1
H13c .2320 .3220 .2588 1

loop_
_geom_bond_atom_site_label_1
_geom_bond_atom_site_label_2
_geom_bond_distance
O1 C2 1.209(6)
O2 C9 1.381(6)
O2 C11 1.428(7)
O3 C8 1.372(6)
O3 C11 1.417(7)
O4 C12 1.216(6)
O5 C12 1.350(6)
O5 C13 1.435(6)
C1 C2 1.503(8)
C1 C10b 1.530(7)
C2 C3 1.503(7)
C3 C4 1.526(7)
C4 C4a 1.525(8)
C4a N5 1.473(6)
C4a C10b 1.539(7)
N5 C6 1.470(6)
N5 C12 1.348(6)
C6 C6a 1.504(7)
C6a C7 1.393(7)
C6a C10a 1.388(7)
C7 C8 1.370(7)
C8 C9 1.381(7)
C9 C10 1.359(7)
C10 C10a 1.405(7)
C10a C10b 1.507(7)
C4a H4a' 0.96(4)
C10b H10b 1.00(5)
O(W) H(W) 0.91(7)
